data_7041893
loop_
_publ_author_name
'Bunzen, Hana'
'Grzywa, Maciej'
'Kalytta-Mewes, Andreas'
'Volkmer, Dirk'

_publ_section_title
;
 One-pot synthesis of ultrastable pentanuclear alkylzinc complexes.
;
_journal_issue 8
_journal_name_full 'Dalton transactions (Cambridge, England : 2003)'
_journal_page_first 2618
_journal_page_last 2625
_journal_paper_doi 10.1039/c6dt04778e
_journal_volume 46
_journal_year 2017
_chemical_formula_moiety 'C56 H68 N18 Zn5, C6 H6'
_chemical_formula_sum 'C62 H74 N18 Zn5'
_chemical_formula_weight 1398.24
_space_group_crystal_system monoclinic
_space_group_IT_number 14
_space_group_name_Hall '-P 2ybc'
_space_group_name_H-M_alt 'P 1 21/c 1'
_symmetry_space_group_name_Hall '-P 2ybc'
_symmetry_space_group_name_H-M 'P 1 21/c 1'
_atom_sites_solution_hydrogens geom
_atom_sites_solution_primary direct
_atom_sites_solution_secondary difmap
_audit_creation_method SHELXL-2016/6
_audit_update_record
;
2017-01-23 deposited with the CCDC.
2017-01-30 downloaded from the CCDC.
;
_cell_angle_alpha 90
_cell_angle_beta 104.1820(10)
_cell_angle_gamma 90
_cell_formula_units_Z 4
_cell_length_a 15.2540(4)
_cell_length_b 18.4800(5)
_cell_length_c 23.6173(6)
_cell_measurement_reflns_used 9959
_cell_measurement_temperature 100(2)
_cell_measurement_theta_max 27.87
_cell_measurement_theta_min 2.38
_cell_volume 6454.7(3)
_computing_cell_refinement 'Bruker SAINT'
_computing_data_collection 'Bruker APEX2'
_computing_data_reduction 'Bruker SAINT'
_computing_molecular_graphics 'Diamond 4.0'
_computing_publication_material Word
_computing_structure_refinement 'SHELXL-2016/6 (Sheldrick, 2016)'
_computing_structure_solution 'SHELXS-97 (Sheldrick, 1990)'
_diffrn_ambient_temperature 100(2)
_diffrn_measured_fraction_theta_full 0.999
_diffrn_measured_fraction_theta_max 0.998
_diffrn_measurement_device_type 'Bruker APEX-II CCD'
_diffrn_measurement_method '\f and \w scans'
_diffrn_radiation_type MoK\a
_diffrn_radiation_wavelength 0.71073
_diffrn_reflns_av_R_equivalents 0.0689
_diffrn_reflns_av_unetI/netI 0.0290
_diffrn_reflns_Laue_measured_fraction_full 0.999
_diffrn_reflns_Laue_measured_fraction_max 0.998
_diffrn_reflns_limit_h_max 20
_diffrn_reflns_limit_h_min -20
_diffrn_reflns_limit_k_max 24
_diffrn_reflns_limit_k_min -24
_diffrn_reflns_limit_l_max 31
_diffrn_reflns_limit_l_min -30
_diffrn_reflns_number 180327
_diffrn_reflns_point_group_measured_fraction_full 0.999
_diffrn_reflns_point_group_measured_fraction_max 0.998
_diffrn_reflns_theta_full 25.242
_diffrn_reflns_theta_max 27.938
_diffrn_reflns_theta_min 2.253
_diffrn_source 'fine-focus sealed tube'
_exptl_absorpt_coefficient_mu 1.885
_exptl_absorpt_correction_T_max 0.7456
_exptl_absorpt_correction_T_min 0.6918
_exptl_absorpt_correction_type multi-scan
_exptl_absorpt_process_details 'SADABS V2012/1 (Bruker AXS Inc.)'
_exptl_crystal_colour colourless
_exptl_crystal_density_diffrn 1.439
_exptl_crystal_description 'block crystal'
_exptl_crystal_F_000 2888
_exptl_crystal_size_max 0.10
_exptl_crystal_size_mid 0.09
_exptl_crystal_size_min 0.02
_refine_diff_density_max 0.471
_refine_diff_density_min -0.308
_refine_diff_density_rms 0.073
_refine_ls_extinction_method none
_refine_ls_goodness_of_fit_ref 0.936
_refine_ls_hydrogen_treatment constr
_refine_ls_matrix_type full
_refine_ls_number_parameters 810
_refine_ls_number_reflns 15462
_refine_ls_number_restraints 6
_refine_ls_restrained_S_all 0.936
_refine_ls_R_factor_all 0.0463
_refine_ls_R_factor_gt 0.0285
_refine_ls_shift/su_max 0.003
_refine_ls_shift/su_mean 0.000
_refine_ls_structure_factor_coef Fsqd
_refine_ls_weighting_details 'w=1/[\s^2^(Fo^2^)+(0.0278P)^2^+8.0940P] where P=(Fo^2^+2Fc^2^)/3'
_refine_ls_weighting_scheme calc
_refine_ls_wR_factor_gt 0.0593
_refine_ls_wR_factor_ref 0.0661
_reflns_Friedel_coverage 0.000
_reflns_number_gt 12350
_reflns_number_total 15462
_reflns_threshold_expression 'I > 2\s(I)'
_cod_data_source_file c6dt04778e2.cif
_cod_data_source_block Zn5Et4Me2bta6
_cod_depositor_comments 'Adding full bibliography for 7041893.cif.'
_cod_database_code 7041893
_shelx_shelxl_version_number 2016/6
_shelx_space_group_comment
;
The symmetry employed for this shelxl refinement is uniquely defined
by the following loop, which should always be used as a source of
symmetry information in preference to the above space-group names.
They are only intended as comments.
;

loop_
_space_group_symop_operation_xyz
'x, y, z'
'-x, y+1/2, -z+1/2'
'-x, -y, -z'
'x, -y-1/2, z-1/2'

loop_
_atom_site_label
_atom_site_type_symbol
_atom_site_fract_x
_atom_site_fract_y
_atom_site_fract_z
_atom_site_U_iso_or_equiv
_atom_site_adp_type
_atom_site_occupancy
_atom_site_site_symmetry_order
_atom_site_calc_flag
_atom_site_refinement_flags_posn
_atom_site_refinement_flags_adp
_atom_site_refinement_flags_occupancy
_atom_site_disorder_assembly
_atom_site_disorder_group
Zn1 Zn 0.71801(2) 0.51378(2) 0.84483(2) 0.01085(5) Uani 1 1 d . . . . .
Zn2 Zn 0.51725(2) 0.54503(2) 0.72226(2) 0.01386(5) Uani 1 1 d . . . . .
Zn3 Zn 0.68893(2) 0.34469(2) 0.91836(2) 0.01384(5) Uani 1 1 d . . . . .
Zn4 Zn 0.91744(2) 0.50451(2) 0.78430(2) 0.01457(5) Uani 1 1 d . . . . .
Zn5 Zn 0.74060(2) 0.66267(2) 0.94885(2) 0.01320(5) Uani 1 1 d . . . . .
N1 N 0.58838(11) 0.38260(9) 0.84867(7) 0.0137(3) Uani 1 1 d . . . . .
N2 N 0.60066(11) 0.44285(9) 0.82049(7) 0.0132(3) Uani 1 1 d . . . . .
N3 N 0.53383(11) 0.45214(9) 0.77246(7) 0.0136(3) Uani 1 1 d . . . . .
N4 N 0.71470(11) 0.44014(9) 0.96312(7) 0.0136(3) Uani 1 1 d . . . . .
N5 N 0.72180(11) 0.50268(8) 0.93640(7) 0.0128(3) Uani 1 1 d . . . . .
N6 N 0.73524(11) 0.55760(9) 0.97429(7) 0.0137(3) Uani 1 1 d . . . . .
N7 N 0.79350(11) 0.35986(9) 0.87636(7) 0.0138(3) Uani 1 1 d . . . . .
N8 N 0.80641(11) 0.42171(9) 0.85086(7) 0.0130(3) Uani 1 1 d . . . . .
N9 N 0.87853(11) 0.41832(9) 0.82834(7) 0.0149(3) Uani 1 1 d . . . . .
N10 N 0.55334(11) 0.61495(9) 0.79153(7) 0.0135(3) Uani 1 1 d . . . . .
N11 N 0.62505(11) 0.60455(9) 0.83642(7) 0.0131(3) Uani 1 1 d . . . . .
N12 N 0.62983(11) 0.65563(9) 0.87709(7) 0.0134(3) Uani 1 1 d . . . . .
N13 N 0.83411(11) 0.64529(9) 0.89941(7) 0.0138(3) Uani 1 1 d . . . . .
N14 N 0.83036(11) 0.58822(9) 0.86444(7) 0.0137(3) Uani 1 1 d . . . . .
N15 N 0.89937(11) 0.58827(9) 0.83878(7) 0.0146(3) Uani 1 1 d . . . . .
N16 N 0.79101(11) 0.51695(9) 0.72870(7) 0.0145(3) Uani 1 1 d . . . . .
N17 N 0.71759(11) 0.52340(9) 0.74951(7) 0.0136(3) Uani 1 1 d . . . . .
N18 N 0.64363(11) 0.53437(9) 0.70668(7) 0.0140(3) Uani 1 1 d . . . . .
C1 C 0.50967(13) 0.35186(10) 0.81779(8) 0.0141(4) Uani 1 1 d . . . . .
C2 C 0.46165(14) 0.28994(11) 0.82839(9) 0.0180(4) Uani 1 1 d . . . . .
H2 H 0.483519 0.260419 0.861805 0.022 Uiso 1 1 calc R U . . .
C3 C 0.38193(14) 0.27414(11) 0.78835(10) 0.0202(4) Uani 1 1 d . . . . .
C4 C 0.35017(14) 0.31696(12) 0.73682(9) 0.0202(4) Uani 1 1 d . . . . .
C5 C 0.39682(13) 0.37706(11) 0.72692(9) 0.0179(4) Uani 1 1 d . . . . .
H5 H 0.376367 0.405409 0.692664 0.021 Uiso 1 1 calc R U . . .
C6 C 0.47604(13) 0.39542(10) 0.76916(8) 0.0142(4) Uani 1 1 d . . . . .
C7 C 0.32662(16) 0.21061(12) 0.79953(11) 0.0299(5) Uani 1 1 d . . . . .
H7A H 0.359724 0.184680 0.834442 0.045 Uiso 1 1 calc R U . . .
H7B H 0.315295 0.177911 0.765853 0.045 Uiso 1 1 calc R U . . .
H7C H 0.268867 0.227917 0.805572 0.045 Uiso 1 1 calc R U . . .
C8 C 0.26299(15) 0.29650(14) 0.69361(10) 0.0292(5) Uani 1 1 d . . . . .
H8A H 0.253546 0.328302 0.659440 0.044 Uiso 1 1 calc R U . . .
H8B H 0.212373 0.301784 0.712053 0.044 Uiso 1 1 calc R U . . .
H8C H 0.266581 0.246154 0.681331 0.044 Uiso 1 1 calc R U . . .
C9 C 0.85968(13) 0.31339(11) 0.86985(8) 0.0155(4) Uani 1 1 d . . . . .
C10 C 0.91347(13) 0.35058(11) 0.83943(8) 0.0166(4) Uani 1 1 d . . . . .
C11 C 0.98845(15) 0.31697(12) 0.82586(10) 0.0238(5) Uani 1 1 d . . . . .
H11 H 1.025419 0.342351 0.805492 0.029 Uiso 1 1 calc R U . . .
C12 C 1.00675(16) 0.24632(13) 0.84293(10) 0.0276(5) Uani 1 1 d . . . . .
C13 C 0.95132(16) 0.20814(12) 0.87420(10) 0.0259(5) Uani 1 1 d . . . . .
C14 C 0.87855(15) 0.24135(11) 0.88786(9) 0.0206(4) Uani 1 1 d . . . . .
H14 H 0.842104 0.216381 0.908843 0.025 Uiso 1 1 calc R U . . .
C15 C 0.9735(2) 0.13055(14) 0.89253(12) 0.0389(6) Uani 1 1 d . . . . .
H15A H 0.930454 0.112890 0.914089 0.058 Uiso 1 1 calc R U . . .
H15B H 1.034966 0.127941 0.917597 0.058 Uiso 1 1 calc R U . . .
H15C H 0.969390 0.100520 0.857773 0.058 Uiso 1 1 calc R U . . .
C16 C 1.08636(18) 0.20799(15) 0.82823(13) 0.0413(7) Uani 1 1 d . . . . .
H16A H 1.116390 0.240925 0.806446 0.062 Uiso 1 1 calc R U . . .
H16B H 1.064780 0.165207 0.804353 0.062 Uiso 1 1 calc R U . . .
H16C H 1.129311 0.193086 0.864392 0.062 Uiso 1 1 calc R U . . .
C17 C 0.72353(13) 0.45522(11) 1.02062(8) 0.0147(4) Uani 1 1 d . . . . .
C18 C 0.73676(13) 0.52948(11) 1.02762(8) 0.0142(4) Uani 1 1 d . . . . .
C19 C 0.74547(14) 0.56253(11) 1.08231(8) 0.0178(4) Uani 1 1 d . . . . .
H19 H 0.756284 0.613033 1.087311 0.021 Uiso 1 1 calc R U . . .
C20 C 0.73788(13) 0.51959(12) 1.12822(8) 0.0187(4) Uani 1 1 d . . . . .
C21 C 0.72572(14) 0.44298(12) 1.12145(9) 0.0194(4) Uani 1 1 d . . . . .
C22 C 0.71954(14) 0.41038(11) 1.06825(8) 0.0178(4) Uani 1 1 d . . . . .
H22 H 0.712820 0.359448 1.063749 0.021 Uiso 1 1 calc R U . . .
C23 C 0.71565(17) 0.39786(14) 1.17267(9) 0.0299(5) Uani 1 1 d . . . . .
H23A H 0.703827 0.347444 1.160264 0.045 Uiso 1 1 calc R U . . .
H23B H 0.665105 0.416330 1.187275 0.045 Uiso 1 1 calc R U . . .
H23C H 0.771482 0.400466 1.203764 0.045 Uiso 1 1 calc R U . . .
C24 C 0.73601(15) 0.55458(14) 1.18574(9) 0.0266(5) Uani 1 1 d . . . . .
H24A H 0.753011 0.605646 1.185024 0.040 Uiso 1 1 calc R U . . .
H24B H 0.778849 0.529808 1.217544 0.040 Uiso 1 1 calc R U . . .
H24C H 0.674944 0.550969 1.191940 0.040 Uiso 1 1 calc R U . . .
C25 C 0.51005(13) 0.67509(10) 0.80367(8) 0.0129(4) Uani 1 1 d . . . . .
C26 C 0.55766(13) 0.70072(10) 0.85795(8) 0.0133(4) Uani 1 1 d . . . . .
C27 C 0.52904(14) 0.76249(10) 0.88305(8) 0.0161(4) Uani 1 1 d . . . . .
H27 H 0.561724 0.779929 0.920048 0.019 Uiso 1 1 calc R U . . .
C28 C 0.45218(14) 0.79686(10) 0.85230(9) 0.0163(4) Uani 1 1 d . . . . .
C29 C 0.40322(13) 0.77095(11) 0.79597(8) 0.0151(4) Uani 1 1 d . . . . .
C30 C 0.43206(13) 0.71091(11) 0.77155(8) 0.0150(4) Uani 1 1 d . . . . .
H30 H 0.400434 0.693987 0.734131 0.018 Uiso 1 1 calc R U . . .
C31 C 0.31956(14) 0.81056(12) 0.76348(9) 0.0210(4) Uani 1 1 d . . . . .
H31A H 0.294846 0.786784 0.725864 0.032 Uiso 1 1 calc R U . . .
H31B H 0.335114 0.860770 0.756817 0.032 Uiso 1 1 calc R U . . .
H31C H 0.274342 0.809863 0.786655 0.032 Uiso 1 1 calc R U . . .
C32 C 0.41982(16) 0.86436(12) 0.87648(10) 0.0253(5) Uani 1 1 d . . . . .
H32A H 0.456930 0.873195 0.916031 0.038 Uiso 1 1 calc R U . . .
H32B H 0.356518 0.858238 0.877759 0.038 Uiso 1 1 calc R U . . .
H32C H 0.424944 0.905599 0.851409 0.038 Uiso 1 1 calc R U . . .
C33 C 0.94975(13) 0.64851(11) 0.85781(8) 0.0159(4) Uani 1 1 d . . . . .
C34 C 0.90853(13) 0.68425(11) 0.89635(8) 0.0149(4) Uani 1 1 d . . . . .
C35 C 0.94497(14) 0.74856(11) 0.92461(9) 0.0178(4) Uani 1 1 d . . . . .
H35 H 0.916768 0.772528 0.951045 0.021 Uiso 1 1 calc R U . . .
C36 C 1.02249(14) 0.77555(11) 0.91281(9) 0.0200(4) Uani 1 1 d . . . . .
C37 C 1.06461(15) 0.73927(12) 0.87243(10) 0.0227(5) Uani 1 1 d . . . . .
C38 C 1.02906(14) 0.67591(12) 0.84542(9) 0.0212(4) Uani 1 1 d . . . . .
H38 H 1.057300 0.651499 0.819229 0.025 Uiso 1 1 calc R U . . .
C39 C 1.14861(17) 0.77121(14) 0.85957(12) 0.0344(6) Uani 1 1 d . . . . .
H39A H 1.167385 0.741525 0.830230 0.052 Uiso 1 1 calc R U . . .
H39B H 1.197176 0.772299 0.895473 0.052 Uiso 1 1 calc R U . . .
H39C H 1.135865 0.820568 0.844649 0.052 Uiso 1 1 calc R U . . .
C40 C 1.06427(16) 0.84413(12) 0.94238(10) 0.0272(5) Uani 1 1 d . . . . .
H40A H 1.027344 0.862491 0.967853 0.041 Uiso 1 1 calc R U . . .
H40B H 1.067086 0.880564 0.912723 0.041 Uiso 1 1 calc R U . . .
H40C H 1.125497 0.833836 0.965748 0.041 Uiso 1 1 calc R U . . .
C41 C 0.76309(13) 0.52373(10) 0.66939(8) 0.0142(4) Uani 1 1 d . . . . .
C42 C 0.67021(13) 0.53484(10) 0.65550(8) 0.0143(4) Uani 1 1 d . . . . .
C43 C 0.62062(14) 0.54364(11) 0.59749(8) 0.0176(4) Uani 1 1 d . . . . .
H43 H 0.557285 0.552158 0.588335 0.021 Uiso 1 1 calc R U . . .
C44 C 0.66681(15) 0.53953(11) 0.55420(8) 0.0199(4) Uani 1 1 d . . . . .
C45 C 0.76258(15) 0.52758(11) 0.56831(9) 0.0196(4) Uani 1 1 d . . . . .
C46 C 0.81117(14) 0.52009(11) 0.62550(9) 0.0173(4) Uani 1 1 d . . . . .
H46 H 0.874742 0.512754 0.634990 0.021 Uiso 1 1 calc R U . . .
C47 C 0.61615(17) 0.54788(14) 0.49140(9) 0.0306(5) Uani 1 1 d . . . . .
H47A H 0.552154 0.557088 0.489267 0.046 Uiso 1 1 calc R U . . .
H47B H 0.621922 0.503408 0.470000 0.046 Uiso 1 1 calc R U . . .
H47C H 0.641344 0.588592 0.473977 0.046 Uiso 1 1 calc R U . . .
C48 C 0.81119(17) 0.52316(13) 0.51956(9) 0.0278(5) Uani 1 1 d . . . . .
H48A H 0.875012 0.511445 0.536042 0.042 Uiso 1 1 calc R U . . .
H48B H 0.806607 0.569812 0.499317 0.042 Uiso 1 1 calc R U . . .
H48C H 0.783372 0.485374 0.491836 0.042 Uiso 1 1 calc R U . . .
C49 C 0.68099(17) 0.24838(12) 0.95390(10) 0.0265(5) Uani 1 1 d . . . . .
H49A H 0.675362 0.211797 0.922584 0.032 Uiso 1 1 calc R U . . .
H49B H 0.739407 0.239393 0.982365 0.032 Uiso 1 1 calc R U . . .
C50 C 0.60579(19) 0.23367(15) 0.98504(11) 0.0376(6) Uani 1 1 d . . . . .
H50A H 0.612401 0.266608 1.018345 0.056 Uiso 1 1 calc R U . . .
H50B H 0.610001 0.183516 0.998938 0.056 Uiso 1 1 calc R U . . .
H50C H 0.546824 0.241463 0.957786 0.056 Uiso 1 1 calc R U . . .
C51 C 1.03010(14) 0.50317(13) 0.75654(10) 0.0259(5) Uani 1 1 d . . . . .
H51A H 1.037205 0.551784 0.740622 0.031 Uiso 1 1 calc R U . . .
H51B H 1.081182 0.496411 0.791189 0.031 Uiso 1 1 calc R U . . .
C52 C 1.04125(16) 0.44765(14) 0.71073(10) 0.0293(5) Uani 1 1 d . . . . .
H52A H 1.037528 0.398700 0.725928 0.044 Uiso 1 1 calc R U . . .
H52B H 1.100216 0.454337 0.701859 0.044 Uiso 1 1 calc R U . . .
H52C H 0.993157 0.454359 0.675058 0.044 Uiso 1 1 calc R U . . .
C53 C 0.75594(15) 0.74830(12) 1.00142(9) 0.0234(5) Uani 1 1 d . . . . .
H53A H 0.817226 0.745584 1.027855 0.028 Uiso 1 1 calc R U . . .
H53B H 0.754436 0.791984 0.976943 0.028 Uiso 1 1 calc R U . . .
C54 C 0.68877(18) 0.76013(13) 1.03936(10) 0.0312(5) Uani 1 1 d . . . . .
H54A H 0.627547 0.764895 1.014241 0.047 Uiso 1 1 calc R U . . .
H54B H 0.704818 0.804336 1.062495 0.047 Uiso 1 1 calc R U . . .
H54C H 0.691010 0.718711 1.065592 0.047 Uiso 1 1 calc R U . . .
C55 C 0.41195(15) 0.55868(13) 0.65475(9) 0.0250(5) Uani 1 1 d . . . . .
H55A H 0.422540 0.603818 0.634841 0.030 Uiso 1 1 calc R U . . .
H55B H 0.412832 0.518504 0.627168 0.030 Uiso 1 1 calc R U . . .
C56 C 0.31574(15) 0.56287(14) 0.66357(11) 0.0317(5) Uani 1 1 d . . . . .
H56A H 0.303542 0.519675 0.684466 0.048 Uiso 1 1 calc R U . . .
H56B H 0.272211 0.565494 0.625460 0.048 Uiso 1 1 calc R U . . .
H56C H 0.310000 0.606110 0.686408 0.048 Uiso 1 1 calc R U . . .
C57 C 0.49902(16) 0.50901(19) 0.94191(11) 0.0424(7) Uani 1 1 d . . . . .
H57 H 0.498498 0.515282 0.901900 0.051 Uiso 1 1 calc R U . . .
C58 C 0.51312(17) 0.55867(19) 1.03727(12) 0.0433(7) Uani 1 1 d . . . . .
H58 H 0.522295 0.599101 1.062885 0.052 Uiso 1 1 calc R U . . .
C59 C 0.51199(17) 0.56797(19) 0.97892(12) 0.0437(7) Uani 1 1 d . . . . .
H59 H 0.520119 0.614792 0.964395 0.052 Uiso 1 1 calc R U . . .
C60A C 0.9548(5) 0.4979(13) 1.0436(3) 0.042(3) Uani 0.78(3) 1 d D . P A 1
H60A H 0.924277 0.496834 1.074213 0.051 Uiso 0.78(3) 1 calc R U P A 1
C61A C 0.9624(7) 0.4360(7) 1.0136(6) 0.041(3) Uani 0.78(3) 1 d D . P A 1
H61A H 0.936110 0.392090 1.022420 0.049 Uiso 0.78(3) 1 calc R U P A 1
C62A C 1.0089(10) 0.4381(7) 0.9702(5) 0.051(4) Uani 0.78(3) 1 d D . P A 1
H62A H 1.015873 0.395087 0.949669 0.062 Uiso 0.78(3) 1 calc R U P A 1
C60B C 0.9527(12) 0.466(2) 1.0294(13) 0.014(5) Uani 0.22(3) 1 d D . P A 2
H60B H 0.917134 0.440061 1.050396 0.017 Uiso 0.22(3) 1 calc R U P A 2
C61B C 0.9841(19) 0.4272(15) 0.989(2) 0.039(10) Uani 0.22(3) 1 d D . P A 2
H61B H 0.971472 0.376949 0.984455 0.047 Uiso 0.22(3) 1 calc R U P A 2
C62B C 1.034(2) 0.461(2) 0.9566(17) 0.040(9) Uani 0.22(3) 1 d D . P A 2
H62B H 1.056812 0.437963 0.927445 0.048 Uiso 0.22(3) 1 calc R U P A 2

loop_
_atom_site_aniso_label
_atom_site_aniso_U_11
_atom_site_aniso_U_22
_atom_site_aniso_U_33
_atom_site_aniso_U_23
_atom_site_aniso_U_13
_atom_site_aniso_U_12
Zn1 0.01170(10) 0.01158(10) 0.00909(10) -0.00094(8) 0.00219(8) 0.00034(8)
Zn2 0.01419(11) 0.01669(11) 0.00937(10) -0.00086(8) 0.00034(8) 0.00091(9)
Zn3 0.01723(12) 0.01203(11) 0.01289(10) 0.00101(8) 0.00489(9) 0.00065(9)
Zn4 0.01331(11) 0.01752(12) 0.01387(11) -0.00205(9) 0.00524(8) -0.00040(9)
Zn5 0.01563(11) 0.01266(11) 0.01075(10) -0.00270(8) 0.00215(8) 0.00092(9)
N1 0.0159(8) 0.0130(8) 0.0132(8) -0.0006(6) 0.0051(6) -0.0007(6)
N2 0.0150(8) 0.0136(8) 0.0108(7) -0.0006(6) 0.0026(6) 0.0009(6)
N3 0.0124(8) 0.0163(8) 0.0112(7) -0.0017(6) 0.0012(6) -0.0004(6)
N4 0.0147(8) 0.0154(8) 0.0104(7) 0.0006(6) 0.0027(6) 0.0009(6)
N5 0.0148(8) 0.0136(8) 0.0102(7) -0.0012(6) 0.0032(6) 0.0005(6)
N6 0.0144(8) 0.0161(8) 0.0102(7) -0.0016(6) 0.0023(6) 0.0016(6)
N7 0.0161(8) 0.0130(8) 0.0120(7) 0.0003(6) 0.0026(6) 0.0023(6)
N8 0.0125(8) 0.0150(8) 0.0115(7) -0.0012(6) 0.0032(6) 0.0005(6)
N9 0.0125(8) 0.0188(9) 0.0136(8) -0.0004(6) 0.0040(6) 0.0022(7)
N10 0.0155(8) 0.0150(8) 0.0095(7) 0.0012(6) 0.0019(6) 0.0013(6)
N11 0.0153(8) 0.0137(8) 0.0097(7) -0.0007(6) 0.0022(6) 0.0008(6)
N12 0.0149(8) 0.0131(8) 0.0123(7) -0.0012(6) 0.0037(6) 0.0007(6)
N13 0.0154(8) 0.0127(8) 0.0124(8) -0.0023(6) 0.0020(6) -0.0008(6)
N14 0.0145(8) 0.0149(8) 0.0118(8) -0.0013(6) 0.0032(6) -0.0003(6)
N15 0.0137(8) 0.0174(8) 0.0129(8) -0.0005(6) 0.0040(6) -0.0015(7)
N16 0.0163(8) 0.0167(8) 0.0111(7) -0.0012(6) 0.0048(6) -0.0008(7)
N17 0.0143(8) 0.0144(8) 0.0122(8) -0.0003(6) 0.0032(6) -0.0006(6)
N18 0.0153(8) 0.0159(8) 0.0101(7) -0.0002(6) 0.0015(6) -0.0007(6)
C1 0.0147(9) 0.0140(9) 0.0153(9) -0.0045(7) 0.0067(7) 0.0003(7)
C2 0.0226(11) 0.0129(9) 0.0214(10) -0.0024(8) 0.0108(8) -0.0003(8)
C3 0.0197(10) 0.0139(10) 0.0313(12) -0.0094(8) 0.0145(9) -0.0036(8)
C4 0.0157(10) 0.0223(11) 0.0239(11) -0.0129(9) 0.0077(8) -0.0027(8)
C5 0.0166(10) 0.0220(11) 0.0156(9) -0.0061(8) 0.0050(8) -0.0006(8)
C6 0.0139(9) 0.0154(9) 0.0145(9) -0.0052(7) 0.0061(7) -0.0002(7)
C7 0.0288(13) 0.0200(11) 0.0445(14) -0.0087(10) 0.0161(11) -0.0084(10)
C8 0.0189(11) 0.0339(13) 0.0338(13) -0.0159(10) 0.0046(10) -0.0079(10)
C9 0.0158(10) 0.0181(10) 0.0116(9) -0.0021(7) 0.0012(7) 0.0030(8)
C10 0.0161(10) 0.0183(10) 0.0149(9) -0.0002(8) 0.0028(8) 0.0026(8)
C11 0.0199(11) 0.0266(12) 0.0277(11) 0.0051(9) 0.0110(9) 0.0071(9)
C12 0.0245(12) 0.0306(13) 0.0293(12) 0.0012(10) 0.0096(10) 0.0132(10)
C13 0.0317(13) 0.0221(11) 0.0241(11) 0.0035(9) 0.0073(10) 0.0121(10)
C14 0.0239(11) 0.0190(10) 0.0195(10) 0.0021(8) 0.0065(9) 0.0054(9)
C15 0.0522(17) 0.0268(13) 0.0431(15) 0.0099(11) 0.0223(13) 0.0210(12)
C16 0.0379(15) 0.0398(15) 0.0531(17) 0.0095(13) 0.0240(13) 0.0202(12)
C17 0.0130(9) 0.0200(10) 0.0116(9) -0.0010(8) 0.0038(7) 0.0017(8)
C18 0.0131(9) 0.0181(10) 0.0113(9) 0.0009(7) 0.0025(7) 0.0045(7)
C19 0.0181(10) 0.0202(10) 0.0148(9) -0.0037(8) 0.0035(8) 0.0043(8)
C20 0.0151(10) 0.0298(11) 0.0108(9) -0.0021(8) 0.0024(7) 0.0061(8)
C21 0.0171(10) 0.0277(11) 0.0139(9) 0.0034(8) 0.0050(8) 0.0023(8)
C22 0.0195(10) 0.0194(10) 0.0153(9) 0.0032(8) 0.0056(8) 0.0010(8)
C23 0.0382(14) 0.0376(14) 0.0174(11) 0.0052(10) 0.0135(10) 0.0001(11)
C24 0.0258(12) 0.0409(14) 0.0142(10) -0.0042(9) 0.0068(9) 0.0088(10)
C25 0.0148(9) 0.0134(9) 0.0116(9) 0.0023(7) 0.0053(7) -0.0002(7)
C26 0.0148(9) 0.0135(9) 0.0121(9) 0.0027(7) 0.0044(7) 0.0004(7)
C27 0.0197(10) 0.0147(10) 0.0139(9) 0.0004(7) 0.0044(8) 0.0010(8)
C28 0.0197(10) 0.0121(9) 0.0184(10) 0.0026(8) 0.0074(8) 0.0009(8)
C29 0.0142(9) 0.0162(10) 0.0161(9) 0.0081(8) 0.0063(8) 0.0010(8)
C30 0.0152(10) 0.0183(10) 0.0113(9) 0.0031(7) 0.0025(7) -0.0004(8)
C31 0.0173(10) 0.0219(11) 0.0236(11) 0.0093(9) 0.0045(8) 0.0055(8)
C32 0.0317(13) 0.0179(11) 0.0258(11) 0.0015(9) 0.0058(10) 0.0109(9)
C33 0.0165(10) 0.0154(10) 0.0146(9) 0.0006(7) 0.0012(8) -0.0019(8)
C34 0.0161(10) 0.0143(9) 0.0126(9) 0.0018(7) 0.0002(7) -0.0007(8)
C35 0.0197(10) 0.0161(10) 0.0165(10) -0.0010(8) 0.0020(8) 0.0000(8)
C36 0.0217(11) 0.0150(10) 0.0207(10) 0.0012(8) 0.0004(8) -0.0036(8)
C37 0.0192(11) 0.0217(11) 0.0276(11) 0.0026(9) 0.0061(9) -0.0049(9)
C38 0.0206(11) 0.0235(11) 0.0217(10) -0.0013(9) 0.0091(9) -0.0030(9)
C39 0.0316(13) 0.0269(13) 0.0499(16) -0.0047(11) 0.0197(12) -0.0120(10)
C40 0.0303(12) 0.0195(11) 0.0296(12) -0.0018(9) 0.0032(10) -0.0084(9)
C41 0.0203(10) 0.0108(9) 0.0115(9) -0.0006(7) 0.0037(7) -0.0013(7)
C42 0.0206(10) 0.0093(9) 0.0128(9) -0.0013(7) 0.0040(8) -0.0033(7)
C43 0.0208(10) 0.0168(10) 0.0133(9) -0.0001(8) 0.0004(8) -0.0040(8)
C44 0.0313(12) 0.0150(10) 0.0124(9) 0.0002(8) 0.0034(8) -0.0037(9)
C45 0.0324(12) 0.0148(10) 0.0139(9) -0.0023(8) 0.0101(9) -0.0039(9)
C46 0.0216(10) 0.0152(10) 0.0170(10) -0.0005(8) 0.0084(8) -0.0007(8)
C47 0.0371(14) 0.0419(15) 0.0117(10) 0.0007(10) 0.0042(9) -0.0058(11)
C48 0.0383(14) 0.0310(13) 0.0176(10) -0.0011(9) 0.0133(10) -0.0023(10)
C49 0.0359(13) 0.0179(11) 0.0271(12) 0.0059(9) 0.0102(10) 0.0009(10)
C50 0.0485(16) 0.0366(15) 0.0299(13) 0.0083(11) 0.0138(12) -0.0134(12)
C51 0.0173(10) 0.0393(14) 0.0237(11) -0.0096(10) 0.0098(9) -0.0036(10)
C52 0.0252(12) 0.0406(14) 0.0236(11) -0.0049(10) 0.0088(9) 0.0072(10)
C53 0.0288(12) 0.0189(11) 0.0214(11) -0.0082(8) 0.0042(9) -0.0008(9)
C54 0.0466(15) 0.0260(12) 0.0212(11) -0.0032(9) 0.0084(10) 0.0130(11)
C55 0.0230(11) 0.0345(13) 0.0143(10) -0.0017(9) -0.0012(8) 0.0041(10)
C56 0.0212(12) 0.0365(14) 0.0317(13) -0.0068(11) -0.0044(10) 0.0037(10)
C57 0.0177(12) 0.088(2) 0.0228(12) 0.0033(14) 0.0079(10) 0.0114(13)
C58 0.0190(12) 0.077(2) 0.0349(14) -0.0102(14) 0.0089(11) 0.0060(13)
C59 0.0212(13) 0.073(2) 0.0405(15) 0.0087(15) 0.0138(11) 0.0099(13)
C60A 0.024(3) 0.080(9) 0.019(3) -0.002(5) 0.000(2) 0.024(6)
C61A 0.024(4) 0.038(6) 0.049(6) 0.012(5) -0.013(3) 0.000(4)
C62A 0.041(9) 0.062(9) 0.036(6) -0.014(5) -0.020(4) 0.024(7)
C60B 0.016(6) 0.016(13) 0.011(11) 0.002(8) 0.004(7) 0.003(10)
C61B 0.014(14) 0.038(12) 0.06(3) -0.01(2) -0.003(12) 0.017(10)
C62B 0.034(15) 0.03(2) 0.040(17) -0.022(15) -0.011(10) 0.009(14)

loop_
_atom_type_symbol
_atom_type_description
_atom_type_scat_dispersion_real
_atom_type_scat_dispersion_imag
_atom_type_scat_source
C C 0.0033 0.0016 'International Tables Vol C Tables 4.2.6.8 and 6.1.1.4'
H H 0.0000 0.0000 'International Tables Vol C Tables 4.2.6.8 and 6.1.1.4'
N N 0.0061 0.0033 'International Tables Vol C Tables 4.2.6.8 and 6.1.1.4'
Zn Zn 0.2839 1.4301 'International Tables Vol C Tables 4.2.6.8 and 6.1.1.4'

loop_
_geom_angle_atom_site_label_1
_geom_angle_atom_site_label_2
_geom_angle_atom_site_label_3
_geom_angle
_geom_angle_site_symmetry_1
_geom_angle_site_symmetry_3
N8 Zn1 N14 92.18(6) . .
N8 Zn1 N5 89.78(6) . .
N14 Zn1 N5 91.18(6) . .
N8 Zn1 N11 177.90(6) . .
N14 Zn1 N11 89.63(6) . .
N5 Zn1 N11 91.23(6) . .
N8 Zn1 N2 90.16(6) . .
N14 Zn1 N2 176.46(6) . .
N5 Zn1 N2 91.48(6) . .
N11 Zn1 N2 87.98(6) . .
N8 Zn1 N17 88.68(6) . .
N14 Zn1 N17 88.39(6) . .
N5 Zn1 N17 178.38(6) . .
N11 Zn1 N17 90.32(6) . .
N2 Zn1 N17 89.01(6) . .
C55 Zn2 N10 124.58(8) . .
C55 Zn2 N18 118.56(8) . .
N10 Zn2 N18 97.05(6) . .
C55 Zn2 N3 121.89(9) . .
N10 Zn2 N3 95.42(6) . .
N18 Zn2 N3 91.99(6) . .
C49 Zn3 N4 125.39(8) . .
C49 Zn3 N1 121.86(9) . .
N4 Zn3 N1 97.46(6) . .
C49 Zn3 N7 116.94(8) . .
N4 Zn3 N7 93.28(6) . .
N1 Zn3 N7 94.58(6) . .
C51 Zn4 N16 122.78(8) . .
C51 Zn4 N9 122.37(9) . .
N16 Zn4 N9 93.86(6) . .
C51 Zn4 N15 118.16(8) . .
N16 Zn4 N15 93.79(6) . .
N9 Zn4 N15 99.49(6) . .
C53 Zn5 N6 125.47(8) . .
C53 Zn5 N13 118.79(8) . .
N6 Zn5 N13 95.80(6) . .
C53 Zn5 N12 120.35(8) . .
N6 Zn5 N12 95.57(6) . .
N13 Zn5 N12 93.72(6) . .
N2 N1 C1 107.05(15) . .
N2 N1 Zn3 120.67(12) . .
C1 N1 Zn3 131.64(13) . .
N1 N2 N3 111.06(15) . .
N1 N2 Zn1 125.25(12) . .
N3 N2 Zn1 123.56(12) . .
N2 N3 C6 107.37(16) . .
N2 N3 Zn2 123.64(12) . .
C6 N3 Zn2 128.40(13) . .
N5 N4 C17 107.16(15) . .
N5 N4 Zn3 122.05(12) . .
C17 N4 Zn3 130.73(13) . .
N4 N5 N6 111.01(14) . .
N4 N5 Zn1 124.80(12) . .
N6 N5 Zn1 124.14(12) . .
N5 N6 C18 107.21(16) . .
N5 N6 Zn5 122.46(12) . .
C18 N6 Zn5 130.15(13) . .
N8 N7 C9 107.15(16) . .
N8 N7 Zn3 123.00(12) . .
C9 N7 Zn3 129.84(13) . .
N7 N8 N9 111.60(15) . .
N7 N8 Zn1 123.33(12) . .
N9 N8 Zn1 125.04(12) . .
N8 N9 C10 106.76(16) . .
N8 N9 Zn4 122.03(12) . .
C10 N9 Zn4 131.19(13) . .
N11 N10 C25 107.20(15) . .
N11 N10 Zn2 123.31(12) . .
C25 N10 Zn2 129.36(13) . .
N12 N11 N10 111.00(15) . .
N12 N11 Zn1 124.06(12) . .
N10 N11 Zn1 124.87(12) . .
N11 N12 C26 107.18(15) . .
N11 N12 Zn5 121.30(12) . .
C26 N12 Zn5 131.16(13) . .
N14 N13 C34 107.19(15) . .
N14 N13 Zn5 122.65(12) . .
C34 N13 Zn5 130.13(13) . .
N13 N14 N15 111.19(15) . .
N13 N14 Zn1 123.31(12) . .
N15 N14 Zn1 125.11(12) . .
N14 N15 C33 107.07(16) . .
N14 N15 Zn4 121.32(12) . .
C33 N15 Zn4 131.56(13) . .
N17 N16 C41 106.89(16) . .
N17 N16 Zn4 120.91(12) . .
C41 N16 Zn4 132.13(13) . .
N18 N17 N16 111.39(15) . .
N18 N17 Zn1 124.33(12) . .
N16 N17 Zn1 124.26(12) . .
N17 N18 C42 107.03(15) . .
N17 N18 Zn2 122.29(12) . .
C42 N18 Zn2 130.66(13) . .
N1 C1 C6 107.32(17) . .
N1 C1 C2 131.88(19) . .
C6 C1 C2 120.76(18) . .
C3 C2 C1 117.31(19) . .
C3 C2 H2 121.3 . .
C1 C2 H2 121.3 . .
C2 C3 C4 121.62(19) . .
C2 C3 C7 118.9(2) . .
C4 C3 C7 119.5(2) . .
C5 C4 C3 120.74(19) . .
C5 C4 C8 119.7(2) . .
C3 C4 C8 119.6(2) . .
C4 C5 C6 117.79(19) . .
C4 C5 H5 121.1 . .
C6 C5 H5 121.1 . .
N3 C6 C1 107.19(17) . .
N3 C6 C5 131.20(19) . .
C1 C6 C5 121.60(18) . .
C3 C7 H7A 109.5 . .
C3 C7 H7B 109.5 . .
H7A C7 H7B 109.5 . .
C3 C7 H7C 109.5 . .
H7A C7 H7C 109.5 . .
H7B C7 H7C 109.5 . .
C4 C8 H8A 109.5 . .
C4 C8 H8B 109.5 . .
H8A C8 H8B 109.5 . .
C4 C8 H8C 109.5 . .
H8A C8 H8C 109.5 . .
H8B C8 H8C 109.5 . .
N7 C9 C10 107.02(17) . .
N7 C9 C14 131.71(19) . .
C10 C9 C14 121.27(18) . .
N9 C10 C9 107.46(17) . .
N9 C10 C11 131.67(19) . .
C9 C10 C11 120.87(19) . .
C12 C11 C10 118.1(2) . .
C12 C11 H11 121.0 . .
C10 C11 H11 121.0 . .
C11 C12 C13 121.0(2) . .
C11 C12 C16 119.5(2) . .
C13 C12 C16 119.5(2) . .
C14 C13 C12 120.8(2) . .
C14 C13 C15 119.5(2) . .
C12 C13 C15 119.6(2) . .
C13 C14 C9 118.0(2) . .
C13 C14 H14 121.0 . .
C9 C14 H14 121.0 . .
C13 C15 H15A 109.5 . .
C13 C15 H15B 109.5 . .
H15A C15 H15B 109.5 . .
C13 C15 H15C 109.5 . .
H15A C15 H15C 109.5 . .
H15B C15 H15C 109.5 . .
C12 C16 H16A 109.5 . .
C12 C16 H16B 109.5 . .
H16A C16 H16B 109.5 . .
C12 C16 H16C 109.5 . .
H16A C16 H16C 109.5 . .
H16B C16 H16C 109.5 . .
N4 C17 C18 107.27(17) . .
N4 C17 C22 131.52(19) . .
C18 C17 C22 121.20(18) . .
N6 C18 C17 107.35(16) . .
N6 C18 C19 131.50(19) . .
C17 C18 C19 121.10(18) . .
C20 C19 C18 117.89(19) . .
C20 C19 H19 121.1 . .
C18 C19 H19 121.1 . .
C19 C20 C21 121.18(18) . .
C19 C20 C24 119.1(2) . .
C21 C20 C24 119.55(19) . .
C22 C21 C20 120.87(18) . .
C22 C21 C23 119.5(2) . .
C20 C21 C23 119.55(19) . .
C21 C22 C17 117.68(19) . .
C21 C22 H22 121.2 . .
C17 C22 H22 121.2 . .
C21 C23 H23A 109.5 . .
C21 C23 H23B 109.5 . .
H23A C23 H23B 109.5 . .
C21 C23 H23C 109.5 . .
H23A C23 H23C 109.5 . .
H23B C23 H23C 109.5 . .
C20 C24 H24A 109.5 . .
C20 C24 H24B 109.5 . .
H24A C24 H24B 109.5 . .
C20 C24 H24C 109.5 . .
H24A C24 H24C 109.5 . .
H24B C24 H24C 109.5 . .
N10 C25 C26 107.55(17) . .
N10 C25 C30 131.32(18) . .
C26 C25 C30 121.13(18) . .
N12 C26 C25 107.07(16) . .
N12 C26 C27 131.66(18) . .
C25 C26 C27 121.27(18) . .
C28 C27 C26 117.77(18) . .
C28 C27 H27 121.1 . .
C26 C27 H27 121.1 . .
C27 C28 C29 121.14(18) . .
C27 C28 C32 119.96(19) . .
C29 C28 C32 118.86(18) . .
C30 C29 C28 120.71(18) . .
C30 C29 C31 119.83(18) . .
C28 C29 C31 119.46(18) . .
C29 C30 C25 117.96(18) . .
C29 C30 H30 121.0 . .
C25 C30 H30 121.0 . .
C29 C31 H31A 109.5 . .
C29 C31 H31B 109.5 . .
H31A C31 H31B 109.5 . .
C29 C31 H31C 109.5 . .
H31A C31 H31C 109.5 . .
H31B C31 H31C 109.5 . .
C28 C32 H32A 109.5 . .
C28 C32 H32B 109.5 . .
H32A C32 H32B 109.5 . .
C28 C32 H32C 109.5 . .
H32A C32 H32C 109.5 . .
H32B C32 H32C 109.5 . .
N15 C33 C34 107.10(17) . .
N15 C33 C38 131.97(19) . .
C34 C33 C38 120.94(18) . .
N13 C34 C33 107.45(17) . .
N13 C34 C35 131.18(18) . .
C33 C34 C35 121.38(18) . .
C36 C35 C34 118.00(19) . .
C36 C35 H35 121.0 . .
C34 C35 H35 121.0 . .
C35 C36 C37 120.76(19) . .
C35 C36 C40 119.8(2) . .
C37 C36 C40 119.40(19) . .
C38 C37 C36 120.87(19) . .
C38 C37 C39 119.8(2) . .
C36 C37 C39 119.4(2) . .
C37 C38 C33 118.04(19) . .
C37 C38 H38 121.0 . .
C33 C38 H38 121.0 . .
C37 C39 H39A 109.5 . .
C37 C39 H39B 109.5 . .
H39A C39 H39B 109.5 . .
C37 C39 H39C 109.5 . .
H39A C39 H39C 109.5 . .
H39B C39 H39C 109.5 . .
C36 C40 H40A 109.5 . .
C36 C40 H40B 109.5 . .
H40A C40 H40B 109.5 . .
C36 C40 H40C 109.5 . .
H40A C40 H40C 109.5 . .
H40B C40 H40C 109.5 . .
N16 C41 C42 107.42(16) . .
N16 C41 C46 131.41(19) . .
C42 C41 C46 121.16(18) . .
N18 C42 C41 107.27(16) . .
N18 C42 C43 131.23(19) . .
C41 C42 C43 121.50(18) . .
C44 C43 C42 117.82(19) . .
C44 C43 H43 121.1 . .
C42 C43 H43 121.1 . .
C43 C44 C45 120.86(18) . .
C43 C44 C47 119.6(2) . .
C45 C44 C47 119.57(19) . .
C46 C45 C44 121.04(18) . .
C46 C45 C48 119.5(2) . .
C44 C45 C48 119.45(19) . .
C45 C46 C41 117.61(19) . .
C45 C46 H46 121.2 . .
C41 C46 H46 121.2 . .
C44 C47 H47A 109.5 . .
C44 C47 H47B 109.5 . .
H47A C47 H47B 109.5 . .
C44 C47 H47C 109.5 . .
H47A C47 H47C 109.5 . .
H47B C47 H47C 109.5 . .
C45 C48 H48A 109.5 . .
C45 C48 H48B 109.5 . .
H48A C48 H48B 109.5 . .
C45 C48 H48C 109.5 . .
H48A C48 H48C 109.5 . .
H48B C48 H48C 109.5 . .
C50 C49 Zn3 119.54(17) . .
C50 C49 H49A 107.4 . .
Zn3 C49 H49A 107.4 . .
C50 C49 H49B 107.4 . .
Zn3 C49 H49B 107.4 . .
H49A C49 H49B 107.0 . .
C49 C50 H50A 109.5 . .
C49 C50 H50B 109.5 . .
H50A C50 H50B 109.5 . .
C49 C50 H50C 109.5 . .
H50A C50 H50C 109.5 . .
H50B C50 H50C 109.5 . .
C52 C51 Zn4 119.83(16) . .
C52 C51 H51A 107.4 . .
Zn4 C51 H51A 107.4 . .
C52 C51 H51B 107.4 . .
Zn4 C51 H51B 107.4 . .
H51A C51 H51B 106.9 . .
C51 C52 H52A 109.5 . .
C51 C52 H52B 109.5 . .
H52A C52 H52B 109.5 . .
C51 C52 H52C 109.5 . .
H52A C52 H52C 109.5 . .
H52B C52 H52C 109.5 . .
C54 C53 Zn5 119.01(16) . .
C54 C53 H53A 107.6 . .
Zn5 C53 H53A 107.6 . .
C54 C53 H53B 107.6 . .
Zn5 C53 H53B 107.6 . .
H53A C53 H53B 107.0 . .
C53 C54 H54A 109.5 . .
C53 C54 H54B 109.5 . .
H54A C54 H54B 109.5 . .
C53 C54 H54C 109.5 . .
H54A C54 H54C 109.5 . .
H54B C54 H54C 109.5 . .
C56 C55 Zn2 120.72(15) . .
C56 C55 H55A 107.1 . .
Zn2 C55 H55A 107.1 . .
C56 C55 H55B 107.1 . .
Zn2 C55 H55B 107.1 . .
H55A C55 H55B 106.8 . .
C55 C56 H56A 109.5 . .
C55 C56 H56B 109.5 . .
H56A C56 H56B 109.5 . .
C55 C56 H56C 109.5 . .
H56A C56 H56C 109.5 . .
H56B C56 H56C 109.5 . .
C58 C57 C59 120.2(3) 3_667 .
C58 C57 H57 119.9 3_667 .
C59 C57 H57 119.9 . .
C57 C58 C59 120.0(3) 3_667 .
C57 C58 H58 120.0 3_667 .
C59 C58 H58 120.0 . .
C57 C59 C58 119.8(3) . .
C57 C59 H59 120.1 . .
C58 C59 H59 120.1 . .
C61A C60A C62A 120.4(6) . 3_767
C61A C60A H60A 119.8 . .
C62A C60A H60A 119.8 3_767 .
C60A C61A C62A 119.1(9) . .
C60A C61A H61A 120.5 . .
C62A C61A H61A 120.5 . .
C60A C62A C61A 120.6(8) 3_767 .
C60A C62A H62A 119.7 3_767 .
C61A C62A H62A 119.7 . .
C61B C60B C62B 128.2(16) . 3_767
C61B C60B H60B 115.9 . .
C62B C60B H60B 115.9 3_767 .
C60B C61B C62B 119(3) . .
C60B C61B H61B 120.4 . .
C62B C61B H61B 120.4 . .
C61B C62B H62B 123.7 . .
C60B C62B H62B 123.7 3_767 .

loop_
_geom_bond_atom_site_label_1
_geom_bond_atom_site_label_2
_geom_bond_distance
_geom_bond_site_symmetry_2
Zn1 N8 2.1539(16) .
Zn1 N14 2.1576(16) .
Zn1 N5 2.1589(15) .
Zn1 N11 2.1740(16) .
Zn1 N2 2.1791(16) .
Zn1 N17 2.2568(15) .
Zn2 C55 1.983(2) .
Zn2 N10 2.0513(16) .
Zn2 N18 2.0587(16) .
Zn2 N3 2.0663(16) .
Zn3 C49 1.984(2) .
Zn3 N4 2.0443(16) .
Zn3 N1 2.0773(16) .
Zn3 N7 2.0933(16) .
Zn4 C51 1.984(2) .
Zn4 N16 2.0629(16) .
Zn4 N9 2.0671(17) .
Zn4 N15 2.0738(16) .
Zn5 C53 1.990(2) .
Zn5 N6 2.0401(16) .
Zn5 N13 2.0779(16) .
Zn5 N12 2.0834(16) .
N1 N2 1.334(2) .
N1 C1 1.366(2) .
N2 N3 1.337(2) .
N3 C6 1.359(2) .
N4 N5 1.334(2) .
N4 C17 1.360(2) .
N5 N6 1.335(2) .
N6 C18 1.358(2) .
N7 N8 1.329(2) .
N7 C9 1.362(2) .
N8 N9 1.336(2) .
N9 C10 1.361(3) .
N10 N11 1.338(2) .
N10 C25 1.359(2) .
N11 N12 1.336(2) .
N12 C26 1.366(2) .
N13 N14 1.332(2) .
N13 C34 1.361(3) .
N14 N15 1.337(2) .
N15 C33 1.365(3) .
N16 N17 1.334(2) .
N16 C41 1.366(2) .
N17 N18 1.333(2) .
N18 C42 1.366(2) .
C1 C6 1.393(3) .
C1 C2 1.414(3) .
C2 C3 1.376(3) .
C2 H2 0.9500 .
C3 C4 1.433(3) .
C3 C7 1.506(3) .
C4 C5 1.370(3) .
C4 C8 1.513(3) .
C5 C6 1.407(3) .
C5 H5 0.9500 .
C7 H7A 0.9800 .
C7 H7B 0.9800 .
C7 H7C 0.9800 .
C8 H8A 0.9800 .
C8 H8B 0.9800 .
C8 H8C 0.9800 .
C9 C10 1.397(3) .
C9 C14 1.406(3) .
C10 C11 1.406(3) .
C11 C12 1.375(3) .
C11 H11 0.9500 .
C12 C13 1.437(3) .
C12 C16 1.518(3) .
C13 C14 1.374(3) .
C13 C15 1.512(3) .
C14 H14 0.9500 .
C15 H15A 0.9800 .
C15 H15B 0.9800 .
C15 H15C 0.9800 .
C16 H16A 0.9800 .
C16 H16B 0.9800 .
C16 H16C 0.9800 .
C17 C18 1.391(3) .
C17 C22 1.410(3) .
C18 C19 1.405(3) .
C19 C20 1.371(3) .
C19 H19 0.9500 .
C20 C21 1.432(3) .
C20 C24 1.511(3) .
C21 C22 1.376(3) .
C21 C23 1.508(3) .
C22 H22 0.9500 .
C23 H23A 0.9800 .
C23 H23B 0.9800 .
C23 H23C 0.9800 .
C24 H24A 0.9800 .
C24 H24B 0.9800 .
C24 H24C 0.9800 .
C25 C26 1.392(3) .
C25 C30 1.410(3) .
C26 C27 1.404(3) .
C27 C28 1.374(3) .
C27 H27 0.9500 .
C28 C29 1.439(3) .
C28 C32 1.505(3) .
C29 C30 1.372(3) .
C29 C31 1.508(3) .
C30 H30 0.9500 .
C31 H31A 0.9800 .
C31 H31B 0.9800 .
C31 H31C 0.9800 .
C32 H32A 0.9800 .
C32 H32B 0.9800 .
C32 H32C 0.9800 .
C33 C34 1.393(3) .
C33 C38 1.407(3) .
C34 C35 1.409(3) .
C35 C36 1.373(3) .
C35 H35 0.9500 .
C36 C37 1.439(3) .
C36 C40 1.511(3) .
C37 C38 1.379(3) .
C37 C39 1.508(3) .
C38 H38 0.9500 .
C39 H39A 0.9800 .
C39 H39B 0.9800 .
C39 H39C 0.9800 .
C40 H40A 0.9800 .
C40 H40B 0.9800 .
C40 H40C 0.9800 .
C41 C42 1.389(3) .
C41 C46 1.411(3) .
C42 C43 1.403(3) .
C43 C44 1.379(3) .
C43 H43 0.9500 .
C44 C45 1.434(3) .
C44 C47 1.503(3) .
C45 C46 1.379(3) .
C45 C48 1.517(3) .
C46 H46 0.9500 .
C47 H47A 0.9800 .
C47 H47B 0.9800 .
C47 H47C 0.9800 .
C48 H48A 0.9800 .
C48 H48B 0.9800 .
C48 H48C 0.9800 .
C49 C50 1.531(3) .
C49 H49A 0.9900 .
C49 H49B 0.9900 .
C50 H50A 0.9800 .
C50 H50B 0.9800 .
C50 H50C 0.9800 .
C51 C52 1.531(3) .
C51 H51A 0.9900 .
C51 H51B 0.9900 .
C52 H52A 0.9800 .
C52 H52B 0.9800 .
C52 H52C 0.9800 .
C53 C54 1.533(3) .
C53 H53A 0.9900 .
C53 H53B 0.9900 .
C54 H54A 0.9800 .
C54 H54B 0.9800 .
C54 H54C 0.9800 .
C55 C56 1.534(3) .
C55 H55A 0.9900 .
C55 H55B 0.9900 .
C56 H56A 0.9800 .
C56 H56B 0.9800 .
C56 H56C 0.9800 .
C57 C58 1.373(4) 3_667
C57 C59 1.380(4) .
C57 H57 0.9500 .
C58 C59 1.385(4) .
C58 H58 0.9500 .
C59 H59 0.9500 .
C60A C61A 1.366(7) .
C60A C62A 1.379(10) 3_767
C60A H60A 0.9500 .
C61A C62A 1.384(8) .
C61A H61A 0.9500 .
C62A H62A 0.9500 .
C60B C61B 1.364(14) .
C60B C62B 1.38(3) 3_767
C60B H60B 0.9500 .
C61B C62B 1.366(16) .
C61B H61B 0.9500 .
C62B H62B 0.9500 .

loop_
_geom_torsion_atom_site_label_1
_geom_torsion_atom_site_label_2
_geom_torsion_atom_site_label_3
_geom_torsion_atom_site_label_4
_geom_torsion
_geom_torsion_site_symmetry_1
_geom_torsion_site_symmetry_4
C1 N1 N2 N3 -0.5(2) . .
Zn3 N1 N2 N3 171.28(11) . .
C1 N1 N2 Zn1 -176.48(12) . .
Zn3 N1 N2 Zn1 -4.65(19) . .
N1 N2 N3 C6 -0.3(2) . .
Zn1 N2 N3 C6 175.68(12) . .
N1 N2 N3 Zn2 171.51(11) . .
Zn1 N2 N3 Zn2 -12.5(2) . .
C17 N4 N5 N6 0.3(2) . .
Zn3 N4 N5 N6 177.59(11) . .
C17 N4 N5 Zn1 177.77(12) . .
Zn3 N4 N5 Zn1 -4.9(2) . .
N4 N5 N6 C18 -0.1(2) . .
Zn1 N5 N6 C18 -177.62(12) . .
N4 N5 N6 Zn5 -175.61(12) . .
Zn1 N5 N6 Zn5 6.9(2) . .
C9 N7 N8 N9 -0.6(2) . .
Zn3 N7 N8 N9 178.59(12) . .
C9 N7 N8 Zn1 177.51(12) . .
Zn3 N7 N8 Zn1 -3.3(2) . .
N7 N8 N9 C10 0.6(2) . .
Zn1 N8 N9 C10 -177.49(12) . .
N7 N8 N9 Zn4 179.06(11) . .
Zn1 N8 N9 Zn4 1.0(2) . .
C25 N10 N11 N12 0.0(2) . .
Zn2 N10 N11 N12 -176.15(12) . .
C25 N10 N11 Zn1 176.99(12) . .
Zn2 N10 N11 Zn1 0.9(2) . .
N10 N11 N12 C26 0.5(2) . .
Zn1 N11 N12 C26 -176.52(12) . .
N10 N11 N12 Zn5 -173.33(11) . .
Zn1 N11 N12 Zn5 9.6(2) . .
C34 N13 N14 N15 0.1(2) . .
Zn5 N13 N14 N15 -178.22(12) . .
C34 N13 N14 Zn1 -173.06(12) . .
Zn5 N13 N14 Zn1 8.6(2) . .
N13 N14 N15 C33 -0.4(2) . .
Zn1 N14 N15 C33 172.63(12) . .
N13 N14 N15 Zn4 177.21(12) . .
Zn1 N14 N15 Zn4 -9.8(2) . .
C41 N16 N17 N18 -0.3(2) . .
Zn4 N16 N17 N18 177.00(12) . .
C41 N16 N17 Zn1 178.06(12) . .
Zn4 N16 N17 Zn1 -4.6(2) . .
N16 N17 N18 C42 0.2(2) . .
Zn1 N17 N18 C42 -178.17(12) . .
N16 N17 N18 Zn2 178.88(12) . .
Zn1 N17 N18 Zn2 0.5(2) . .
N2 N1 C1 C6 1.2(2) . .
Zn3 N1 C1 C6 -169.41(13) . .
N2 N1 C1 C2 -176.70(19) . .
Zn3 N1 C1 C2 12.7(3) . .
N1 C1 C2 C3 178.79(19) . .
C6 C1 C2 C3 1.1(3) . .
C1 C2 C3 C4 2.2(3) . .
C1 C2 C3 C7 -177.20(18) . .
C2 C3 C4 C5 -2.6(3) . .
C7 C3 C4 C5 176.85(19) . .
C2 C3 C4 C8 178.86(19) . .
C7 C3 C4 C8 -1.7(3) . .
C3 C4 C5 C6 -0.6(3) . .
C8 C4 C5 C6 178.01(18) . .
N2 N3 C6 C1 1.1(2) . .
Zn2 N3 C6 C1 -170.28(13) . .
N2 N3 C6 C5 -177.68(19) . .
Zn2 N3 C6 C5 11.0(3) . .
N1 C1 C6 N3 -1.4(2) . .
C2 C1 C6 N3 176.78(17) . .
N1 C1 C6 C5 177.50(17) . .
C2 C1 C6 C5 -4.3(3) . .
C4 C5 C6 N3 -177.46(19) . .
C4 C5 C6 C1 4.0(3) . .
N8 N7 C9 C10 0.4(2) . .
Zn3 N7 C9 C10 -178.74(13) . .
N8 N7 C9 C14 -179.8(2) . .
Zn3 N7 C9 C14 1.1(3) . .
N8 N9 C10 C9 -0.3(2) . .
Zn4 N9 C10 C9 -178.62(13) . .
N8 N9 C10 C11 179.8(2) . .
Zn4 N9 C10 C11 1.5(3) . .
N7 C9 C10 N9 0.0(2) . .
C14 C9 C10 N9 -179.89(18) . .
N7 C9 C10 C11 179.84(19) . .
C14 C9 C10 C11 0.0(3) . .
N9 C10 C11 C12 -179.6(2) . .
C9 C10 C11 C12 0.6(3) . .
C10 C11 C12 C13 -0.6(3) . .
C10 C11 C12 C16 179.1(2) . .
C11 C12 C13 C14 0.0(4) . .
C16 C12 C13 C14 -179.7(2) . .
C11 C12 C13 C15 -179.8(2) . .
C16 C12 C13 C15 0.5(4) . .
C12 C13 C14 C9 0.6(3) . .
C15 C13 C14 C9 -179.7(2) . .
N7 C9 C14 C13 179.6(2) . .
C10 C9 C14 C13 -0.6(3) . .
N5 N4 C17 C18 -0.3(2) . .
Zn3 N4 C17 C18 -177.34(13) . .
N5 N4 C17 C22 178.3(2) . .
Zn3 N4 C17 C22 1.3(3) . .
N5 N6 C18 C17 -0.1(2) . .
Zn5 N6 C18 C17 174.94(13) . .
N5 N6 C18 C19 -177.5(2) . .
Zn5 N6 C18 C19 -2.5(3) . .
N4 C17 C18 N6 0.3(2) . .
C22 C17 C18 N6 -178.55(18) . .
N4 C17 C18 C19 178.00(17) . .
C22 C17 C18 C19 -0.8(3) . .
N6 C18 C19 C20 175.2(2) . .
C17 C18 C19 C20 -1.9(3) . .
C18 C19 C20 C21 2.9(3) . .
C18 C19 C20 C24 -172.93(18) . .
C19 C20 C21 C22 -1.3(3) . .
C24 C20 C21 C22 174.53(19) . .
C19 C20 C21 C23 -178.7(2) . .
C24 C20 C21 C23 -2.9(3) . .
C20 C21 C22 C17 -1.4(3) . .
C23 C21 C22 C17 176.00(19) . .
N4 C17 C22 C21 -176.1(2) . .
C18 C17 C22 C21 2.4(3) . .
N11 N10 C25 C26 -0.5(2) . .
Zn2 N10 C25 C26 175.33(13) . .
N11 N10 C25 C30 179.11(19) . .
Zn2 N10 C25 C30 -5.1(3) . .
N11 N12 C26 C25 -0.8(2) . .
Zn5 N12 C26 C25 172.22(13) . .
N11 N12 C26 C27 179.4(2) . .
Zn5 N12 C26 C27 -7.5(3) . .
N10 C25 C26 N12 0.8(2) . .
C30 C25 C26 N12 -178.84(17) . .
N10 C25 C26 C27 -179.42(17) . .
C30 C25 C26 C27 0.9(3) . .
N12 C26 C27 C28 179.88(19) . .
C25 C26 C27 C28 0.2(3) . .
C26 C27 C28 C29 -0.7(3) . .
C26 C27 C28 C32 -178.46(18) . .
C27 C28 C29 C30 0.2(3) . .
C32 C28 C29 C30 177.98(19) . .
C27 C28 C29 C31 -179.57(18) . .
C32 C28 C29 C31 -1.8(3) . .
C28 C29 C30 C25 0.9(3) . .
C31 C29 C30 C25 -179.36(17) . .
N10 C25 C30 C29 179.03(19) . .
C26 C25 C30 C29 -1.4(3) . .
N14 N15 C33 C34 0.5(2) . .
Zn4 N15 C33 C34 -176.77(13) . .
N14 N15 C33 C38 -180.0(2) . .
Zn4 N15 C33 C38 2.8(3) . .
N14 N13 C34 C33 0.2(2) . .
Zn5 N13 C34 C33 178.38(13) . .
N14 N13 C34 C35 -179.2(2) . .
Zn5 N13 C34 C35 -1.1(3) . .
N15 C33 C34 N13 -0.5(2) . .
C38 C33 C34 N13 179.97(18) . .
N15 C33 C34 C35 179.05(17) . .
C38 C33 C34 C35 -0.5(3) . .
N13 C34 C35 C36 179.8(2) . .
C33 C34 C35 C36 0.4(3) . .
C34 C35 C36 C37 0.4(3) . .
C34 C35 C36 C40 -179.65(19) . .
C35 C36 C37 C38 -1.1(3) . .
C40 C36 C37 C38 178.9(2) . .
C35 C36 C37 C39 178.8(2) . .
C40 C36 C37 C39 -1.2(3) . .
C36 C37 C38 C33 1.0(3) . .
C39 C37 C38 C33 -178.9(2) . .
N15 C33 C38 C37 -179.6(2) . .
C34 C33 C38 C37 -0.2(3) . .
N17 N16 C41 C42 0.3(2) . .
Zn4 N16 C41 C42 -176.60(13) . .
N17 N16 C41 C46 -178.7(2) . .
Zn4 N16 C41 C46 4.5(3) . .
N17 N18 C42 C41 0.0(2) . .
Zn2 N18 C42 C41 -178.55(13) . .
N17 N18 C42 C43 179.5(2) . .
Zn2 N18 C42 C43 1.0(3) . .
N16 C41 C42 N18 -0.2(2) . .
C46 C41 C42 N18 178.91(17) . .
N16 C41 C42 C43 -179.75(17) . .
C46 C41 C42 C43 -0.7(3) . .
N18 C42 C43 C44 -178.2(2) . .
C41 C42 C43 C44 1.2(3) . .
C42 C43 C44 C45 -0.8(3) . .
C42 C43 C44 C47 179.36(19) . .
C43 C44 C45 C46 -0.2(3) . .
C47 C44 C45 C46 179.6(2) . .
C43 C44 C45 C48 179.8(2) . .
C47 C44 C45 C48 -0.3(3) . .
C44 C45 C46 C41 0.8(3) . .
C48 C45 C46 C41 -179.28(19) . .
N16 C41 C46 C45 178.5(2) . .
C42 C41 C46 C45 -0.3(3) . .
C58 C57 C59 C58 0.3(4) 3_667 .
C57 C58 C59 C57 -0.3(4) 3_667 .
C62A C60A C61A C62A 1.5(11) 3_767 .
C60A C61A C62A C60A -1.6(11) . 3_767
C62B C60B C61B C62B -2(5) 3_767 .
C60B C61B C62B C60B 1(5) . 3_767
